data_1545122
loop_
_publ_author_name
'Kato, E.'
'Daimon, K.'

_publ_section_title
;
 Crystal structure of anhydrous aluminum sulfate
;
_journal_name_full Yogyo-Kyokai-Shi
_journal_page_first 590
_journal_page_last 595
_journal_volume 87
_journal_year 1979
_chemical_formula_sum 'Al2 O12 S3'
_chemical_name_common Al2(SO4)3
_space_group_IT_number 148
_space_group_name_H-M_alt 'R -3'
_symmetry_space_group_name_Hall '-R 3'
_symmetry_space_group_name_H-M 'R -3 :H'
_cell_angle_alpha 90
_cell_angle_beta 90
_cell_angle_gamma 120
_cell_formula_units_Z 6
_cell_length_a 8.03200
_cell_length_b 8.03200
_cell_length_c 21.36000
_cell_volume 1193.381
_cod_data_source_file Al2S3O12.cif
_cod_data_source_block Al2S3O12
_cod_original_formula_sum 'Al2 S3 O12'
_cod_database_code 1545122

loop_
_space_group_symop_operation_xyz
'x, y, z'
'-x, -y, -z'
'-y, x-y, z'
'y, -x+y, -z'
'-x+y, -x, z'
'x-y, x, -z'
'x+2/3, y+1/3, z+1/3'
'-x+2/3, -y+1/3, -z+1/3'
'-y+2/3, x-y+1/3, z+1/3'
'y+2/3, -x+y+1/3, -z+1/3'
'-x+y+2/3, -x+1/3, z+1/3'
'x-y+2/3, x+1/3, -z+1/3'
'x+1/3, y+2/3, z+2/3'
'-x+1/3, -y+2/3, -z+2/3'
'-y+1/3, x-y+2/3, z+2/3'
'y+1/3, -x+y+2/3, -z+2/3'
'-x+y+1/3, -x+2/3, z+2/3'
'x-y+1/3, x+2/3, -z+2/3'

loop_
_atom_site_label
_atom_site_occupancy
_atom_site_fract_x
_atom_site_fract_y
_atom_site_fract_z
_atom_site_adp_type
_atom_site_B_iso_or_equiv
_atom_site_type_symbol
Al1 1.0 0.000000 0.000000 0.144000 Biso 1.000000 Al
Al2 1.0 0.000000 0.000000 0.356000 Biso 1.000000 Al
S 1.0 0.295000 0.279000 0.256000 Biso 1.000000 S
O1 1.0 0.192000 0.171000 0.202000 Biso 1.000000 O
O2 1.0 0.496000 0.354000 0.247000 Biso 1.000000 O
O3 1.0 0.258000 0.434000 0.265000 Biso 1.000000 O
O4 1.0 0.233000 0.158000 0.310000 Biso 1.000000 O
